data_4031318
loop_
_publ_author_name
'Li, Peiyuan'
'Zhang, Xinying'
'Fan, Xuesen'

_publ_section_title
;
 Synthesis of Naphtho[1',2':4,5]imidazo[1,2-a]pyridines and
 Imidazo[5,1,2-cd]indolizines Through Pd-Catalyzed Cycloaromatization of
 2-Phenylimidazo[1,2-a]pyridines with Alkynes.
;
_journal_issue 15
_journal_name_full 'The Journal of organic chemistry'
_journal_page_first 7508
_journal_page_last 7518
_journal_paper_doi 10.1021/acs.joc.5b01092
_journal_volume 80
_journal_year 2015
_chemical_formula_sum 'C28 H20 N2'
_chemical_formula_weight 384.46
_chemical_name_systematic
;

 ?

;
_space_group_IT_number 14
_symmetry_cell_setting monoclinic
_symmetry_space_group_name_Hall '-P 2ybc'
_symmetry_space_group_name_H-M 'P 1 21/c 1'
_atom_sites_solution_hydrogens geom
_atom_sites_solution_primary direct
_atom_sites_solution_secondary difmap
_audit_creation_method SHELXL-97
_cell_angle_alpha 90.00
_cell_angle_beta 100.558(3)
_cell_angle_gamma 90.00
_cell_formula_units_Z 4
_cell_length_a 10.5565(16)
_cell_length_b 9.6319(15)
_cell_length_c 20.534(3)
_cell_measurement_reflns_used 1357
_cell_measurement_temperature 296(2)
_cell_measurement_theta_max 21.72
_cell_measurement_theta_min 2.54
_cell_volume 2052.5(5)
_computing_cell_refinement 'Bruker SMART'
_computing_data_collection 'Bruker SMART'
_computing_data_reduction 'Bruker SAINT'
_computing_molecular_graphics 'Bruker SHELXTL'
_computing_publication_material 'Bruker SHELXTL'
_computing_structure_refinement 'SHELXL-97 (Sheldrick, 1997)'
_computing_structure_solution 'SHELXS-97 (Sheldrick, 1990)'
_diffrn_ambient_temperature 296(2)
_diffrn_measured_fraction_theta_full 1.000
_diffrn_measured_fraction_theta_max 1.000
_diffrn_measurement_device_type 'CCD area detector'
_diffrn_measurement_method 'phi and omega scans'
_diffrn_radiation_monochromator graphite
_diffrn_radiation_source 'fine-focus sealed tube'
_diffrn_radiation_type MoK\a
_diffrn_radiation_wavelength 0.71073
_diffrn_reflns_av_R_equivalents 0.0424
_diffrn_reflns_av_sigmaI/netI 0.0491
_diffrn_reflns_limit_h_max 12
_diffrn_reflns_limit_h_min -12
_diffrn_reflns_limit_k_max 11
_diffrn_reflns_limit_k_min -9
_diffrn_reflns_limit_l_max 23
_diffrn_reflns_limit_l_min -24
_diffrn_reflns_number 10591
_diffrn_reflns_theta_full 25.50
_diffrn_reflns_theta_max 25.50
_diffrn_reflns_theta_min 1.96
_diffrn_standards_decay_% 0
_diffrn_standards_interval_count 0
_diffrn_standards_interval_time 0
_diffrn_standards_number 0
_exptl_absorpt_coefficient_mu 0.073
_exptl_absorpt_correction_T_max 0.9849
_exptl_absorpt_correction_T_min 0.9764
_exptl_absorpt_correction_type multi-scan
_exptl_absorpt_process_details sadabs
_exptl_crystal_colour yellow
_exptl_crystal_density_diffrn 1.244
_exptl_crystal_density_method 'not measured'
_exptl_crystal_description block
_exptl_crystal_F_000 808
_exptl_crystal_size_max 0.33
_exptl_crystal_size_mid 0.25
_exptl_crystal_size_min 0.21
_refine_diff_density_max 0.213
_refine_diff_density_min -0.163
_refine_diff_density_rms 0.033
_refine_ls_extinction_method none
_refine_ls_goodness_of_fit_ref 1.016
_refine_ls_hydrogen_treatment constr
_refine_ls_matrix_type full
_refine_ls_number_parameters 272
_refine_ls_number_reflns 3827
_refine_ls_number_restraints 0
_refine_ls_restrained_S_all 1.016
_refine_ls_R_factor_all 0.1096
_refine_ls_R_factor_gt 0.0494
_refine_ls_shift/su_max 0.000
_refine_ls_shift/su_mean 0.000
_refine_ls_structure_factor_coef Fsqd
_refine_ls_weighting_details 'calc w=1/[\s^2^(Fo^2^)+(0.0500P)^2^+0.4384P] where P=(Fo^2^+2Fc^2^)/3'
_refine_ls_weighting_scheme calc
_refine_ls_wR_factor_gt 0.1115
_refine_ls_wR_factor_ref 0.1389
_reflns_number_gt 2076
_reflns_number_total 3827
_reflns_threshold_expression >2sigma(I)
_cod_data_source_file jo5b01092_si_002.cif
_cod_data_source_block c
_cod_depositor_comments
;
The following automatic conversions were performed:

'_symmetry_cell_setting' value 'Monoclinic' changed to 'monoclinic'
according to
/usr/data/users/saulius/crontab/automatic-downloads/rss-feeds/ACS/lib/dictionaries/cif_core.dic
dictionary named 'cif_core.dic' version 2.4.2 from 2011-04-26.

Automatic conversion script
Id: cif_fix_values 3271 2015-04-21 07:52:19Z andrius 

 Adding full bibliography for 4031317--4031318.cif.
;
_cod_original_cell_volume 2052.6(5)
_cod_original_sg_symbol_H-M P2(1)/c
_cod_database_code 4031318

loop_
_symmetry_equiv_pos_as_xyz
'x, y, z'
'-x, y+1/2, -z+1/2'
'-x, -y, -z'
'x, -y-1/2, z-1/2'

loop_
_atom_site_label
_atom_site_type_symbol
_atom_site_fract_x
_atom_site_fract_y
_atom_site_fract_z
_atom_site_U_iso_or_equiv
_atom_site_adp_type
_atom_site_occupancy
_atom_site_symmetry_multiplicity
_atom_site_calc_flag
_atom_site_refinement_flags
C1 C 0.4218(2) 0.6618(3) 0.17602(12) 0.0634(7) Uani 1 1 d .
H1 H 0.4355 0.6202 0.2176 0.076 Uiso 1 1 calc R
C2 C 0.4680(2) 0.7950(3) 0.17029(12) 0.0627(7) Uani 1 1 d .
H2 H 0.5123 0.8411 0.2073 0.075 Uiso 1 1 calc R
C3 C 0.4471(2) 0.8597(3) 0.10782(13) 0.0609(7) Uani 1 1 d .
C4 C 0.3844(2) 0.7873(3) 0.05443(11) 0.0540(6) Uani 1 1 d .
H4 H 0.3720 0.8296 0.0130 0.065 Uiso 1 1 calc R
C5 C 0.3374(2) 0.6505(3) 0.05919(11) 0.0501(6) Uani 1 1 d .
C6 C 0.3560(2) 0.5880(3) 0.12238(11) 0.0524(6) Uani 1 1 d .
C7 C 0.3087(2) 0.4521(3) 0.12610(10) 0.0513(6) Uani 1 1 d .
C8 C 0.2496(2) 0.3811(3) 0.06975(11) 0.0521(6) Uani 1 1 d .
C9 C 0.2313(2) 0.4404(3) 0.00514(10) 0.0481(6) Uani 1 1 d .
C10 C 0.2741(2) 0.5744(3) 0.00097(10) 0.0470(6) Uani 1 1 d .
C11 C 0.2606(3) 0.2540(3) 0.16162(12) 0.0606(7) Uani 1 1 d .
C12 C 0.2428(3) 0.1325(3) 0.19587(14) 0.0733(8) Uani 1 1 d .
H12 H 0.2698 0.1292 0.2416 0.088 Uiso 1 1 calc R
C13 C 0.1867(3) 0.0195(3) 0.16361(16) 0.0813(9) Uani 1 1 d .
H13 H 0.1768 -0.0609 0.1872 0.098 Uiso 1 1 calc R
C14 C 0.1439(3) 0.0227(3) 0.09532(14) 0.0751(8) Uani 1 1 d .
H14 H 0.1038 -0.0549 0.0738 0.090 Uiso 1 1 calc R
C15 C 0.1602(2) 0.1392(3) 0.05955(13) 0.0636(7) Uani 1 1 d .
H15 H 0.1323 0.1410 0.0139 0.076 Uiso 1 1 calc R
C16 C 0.4954(3) 1.0027(3) 0.10174(15) 0.0817(9) Uani 1 1 d .
H16A H 0.5858 0.9997 0.1003 0.123 Uiso 1 1 calc R
H16B H 0.4821 1.0568 0.1392 0.123 Uiso 1 1 calc R
H16C H 0.4497 1.0444 0.0618 0.123 Uiso 1 1 calc R
C17 C 0.2611(2) 0.6421(2) -0.06516(10) 0.0467(6) Uani 1 1 d .
C18 C 0.1634(3) 0.7346(3) -0.08726(12) 0.0666(8) Uani 1 1 d .
H18 H 0.1034 0.7549 -0.0606 0.080 Uiso 1 1 calc R
C19 C 0.1530(3) 0.7975(3) -0.14826(14) 0.0787(8) Uani 1 1 d .
H19 H 0.0864 0.8599 -0.1625 0.094 Uiso 1 1 calc R
C20 C 0.2401(3) 0.7685(3) -0.18769(13) 0.0730(8) Uani 1 1 d .
H20 H 0.2331 0.8109 -0.2289 0.088 Uiso 1 1 calc R
C21 C 0.3374(3) 0.6777(3) -0.16683(12) 0.0704(8) Uani 1 1 d .
H21 H 0.3966 0.6579 -0.1939 0.085 Uiso 1 1 calc R
C22 C 0.3488(2) 0.6148(3) -0.10579(11) 0.0608(7) Uani 1 1 d .
H22 H 0.4163 0.5533 -0.0918 0.073 Uiso 1 1 calc R
C23 C 0.1700(2) 0.3642(2) -0.05574(10) 0.0479(6) Uani 1 1 d .
C24 C 0.2407(2) 0.2729(3) -0.08689(12) 0.0634(7) Uani 1 1 d .
H24 H 0.3259 0.2541 -0.0680 0.076 Uiso 1 1 calc R
C25 C 0.1867(3) 0.2094(3) -0.14548(13) 0.0693(8) Uani 1 1 d .
H25 H 0.2358 0.1491 -0.1660 0.083 Uiso 1 1 calc R
C26 C 0.0619(3) 0.2345(3) -0.17343(13) 0.0712(8) Uani 1 1 d .
H26 H 0.0256 0.1918 -0.2131 0.085 Uiso 1 1 calc R
C27 C -0.0098(3) 0.3233(3) -0.14278(14) 0.0825(9) Uani 1 1 d .
H27 H -0.0953 0.3404 -0.1617 0.099 Uiso 1 1 calc R
C28 C 0.0434(2) 0.3870(3) -0.08451(12) 0.0668(8) Uani 1 1 d .
H28 H -0.0068 0.4465 -0.0641 0.080 Uiso 1 1 calc R
N1 N 0.21779(19) 0.2524(2) 0.09189(10) 0.0579(6) Uani 1 1 d .
N2 N 0.3147(2) 0.3723(2) 0.18270(9) 0.0643(6) Uani 1 1 d .

loop_
_atom_site_aniso_label
_atom_site_aniso_U_11
_atom_site_aniso_U_22
_atom_site_aniso_U_33
_atom_site_aniso_U_23
_atom_site_aniso_U_13
_atom_site_aniso_U_12
C1 0.0576(17) 0.088(2) 0.0428(15) -0.0111(14) 0.0055(12) 0.0122(15)
C2 0.0549(17) 0.084(2) 0.0489(16) -0.0138(14) 0.0076(12) 0.0044(15)
C3 0.0484(16) 0.0702(18) 0.0645(18) -0.0138(15) 0.0112(13) 0.0020(14)
C4 0.0463(15) 0.0692(17) 0.0454(14) -0.0158(13) 0.0058(11) 0.0051(13)
C5 0.0404(13) 0.0693(17) 0.0415(14) -0.0002(12) 0.0100(10) 0.0151(12)
C6 0.0450(14) 0.0683(17) 0.0439(14) -0.0046(13) 0.0078(11) 0.0131(13)
C7 0.0455(14) 0.0755(18) 0.0316(13) -0.0007(12) 0.0040(10) 0.0150(13)
C8 0.0448(14) 0.0632(16) 0.0491(15) 0.0041(13) 0.0107(11) 0.0120(13)
C9 0.0388(13) 0.0681(16) 0.0372(13) -0.0023(12) 0.0067(10) 0.0120(12)
C10 0.0387(13) 0.0642(16) 0.0379(13) -0.0015(11) 0.0064(10) 0.0078(12)
C11 0.0563(17) 0.080(2) 0.0454(15) 0.0086(15) 0.0088(12) 0.0121(15)
C12 0.067(2) 0.085(2) 0.0686(19) 0.0103(18) 0.0154(15) 0.0010(17)
C13 0.074(2) 0.086(2) 0.086(2) 0.0191(19) 0.0202(17) 0.0048(18)
C14 0.0641(19) 0.084(2) 0.076(2) 0.0081(17) 0.0087(15) 0.0040(16)
C15 0.0528(17) 0.0717(19) 0.0642(17) -0.0078(16) 0.0048(13) 0.0024(14)
C16 0.069(2) 0.081(2) 0.098(2) -0.0192(17) 0.0202(17) -0.0082(17)
C17 0.0422(13) 0.0591(15) 0.0367(12) -0.0043(11) 0.0017(10) 0.0030(12)
C18 0.0561(17) 0.089(2) 0.0549(16) 0.0076(15) 0.0094(12) 0.0199(15)
C19 0.066(2) 0.093(2) 0.070(2) 0.0205(17) -0.0051(16) 0.0164(17)
C20 0.078(2) 0.092(2) 0.0445(16) 0.0105(15) -0.0029(15) -0.0134(18)
C21 0.079(2) 0.091(2) 0.0444(16) 0.0010(14) 0.0199(14) -0.0007(18)
C22 0.0603(17) 0.0750(18) 0.0488(15) 0.0006(13) 0.0142(12) 0.0128(14)
C23 0.0440(14) 0.0564(15) 0.0442(13) 0.0004(11) 0.0107(11) 0.0045(12)
C24 0.0524(16) 0.0781(18) 0.0582(16) -0.0110(14) 0.0058(13) 0.0108(14)
C25 0.0672(19) 0.0743(18) 0.0691(19) -0.0170(15) 0.0196(15) 0.0045(16)
C26 0.070(2) 0.086(2) 0.0547(17) -0.0158(15) 0.0057(14) -0.0094(17)
C27 0.0534(18) 0.115(2) 0.0717(19) -0.0253(18) -0.0075(14) 0.0146(17)
C28 0.0461(16) 0.094(2) 0.0586(16) -0.0173(15) 0.0037(12) 0.0148(15)
N1 0.0499(13) 0.0695(15) 0.0546(13) 0.0018(12) 0.0100(10) 0.0075(11)
N2 0.0667(15) 0.0773(16) 0.0475(13) 0.0042(12) 0.0066(10) 0.0081(13)

loop_
_atom_type_symbol
_atom_type_description
_atom_type_scat_dispersion_real
_atom_type_scat_dispersion_imag
_atom_type_scat_source
C C 0.0033 0.0016 'International Tables Vol C Tables 4.2.6.8 and 6.1.1.4'
H H 0.0000 0.0000 'International Tables Vol C Tables 4.2.6.8 and 6.1.1.4'
N N 0.0061 0.0033 'International Tables Vol C Tables 4.2.6.8 and 6.1.1.4'

loop_
_geom_angle_atom_site_label_1
_geom_angle_atom_site_label_2
_geom_angle_atom_site_label_3
_geom_angle
C2 C1 C6 122.7(2)
C2 C1 H1 118.6
C6 C1 H1 118.6
C1 C2 C3 119.3(2)
C1 C2 H2 120.4
C3 C2 H2 120.4
C4 C3 C2 118.6(3)
C4 C3 C16 122.1(3)
C2 C3 C16 119.3(2)
C3 C4 C5 123.0(2)
C3 C4 H4 118.5
C5 C4 H4 118.5
C6 C5 C4 117.9(2)
C6 C5 C10 120.4(2)
C4 C5 C10 121.7(2)
C1 C6 C7 124.4(2)
C1 C6 C5 118.5(2)
C7 C6 C5 117.1(2)
N2 C7 C8 111.7(2)
N2 C7 C6 126.8(2)
C8 C7 C6 121.5(2)
N1 C8 C7 105.5(2)
N1 C8 C9 131.8(2)
C7 C8 C9 122.8(2)
C10 C9 C8 116.4(2)
C10 C9 C23 120.5(2)
C8 C9 C23 123.2(2)
C9 C10 C5 121.9(2)
C9 C10 C17 119.4(2)
C5 C10 C17 118.7(2)
N2 C11 C12 130.7(3)
N2 C11 N1 112.4(2)
C12 C11 N1 116.8(3)
C13 C12 C11 121.0(3)
C13 C12 H12 119.5
C11 C12 H12 119.5
C12 C13 C14 120.5(3)
C12 C13 H13 119.8
C14 C13 H13 119.8
C15 C14 C13 120.6(3)
C15 C14 H14 119.7
C13 C14 H14 119.7
N1 C15 C14 118.9(3)
N1 C15 H15 120.5
C14 C15 H15 120.5
C3 C16 H16A 109.5
C3 C16 H16B 109.5
H16A C16 H16B 109.5
C3 C16 H16C 109.5
H16A C16 H16C 109.5
H16B C16 H16C 109.5
C18 C17 C22 118.0(2)
C18 C17 C10 121.5(2)
C22 C17 C10 120.5(2)
C17 C18 C19 121.0(2)
C17 C18 H18 119.5
C19 C18 H18 119.5
C20 C19 C18 120.0(3)
C20 C19 H19 120.0
C18 C19 H19 120.0
C21 C20 C19 120.0(3)
C21 C20 H20 120.0
C19 C20 H20 120.0
C20 C21 C22 120.4(3)
C20 C21 H21 119.8
C22 C21 H21 119.8
C21 C22 C17 120.6(2)
C21 C22 H22 119.7
C17 C22 H22 119.7
C28 C23 C24 117.8(2)
C28 C23 C9 121.3(2)
C24 C23 C9 120.9(2)
C25 C24 C23 121.0(2)
C25 C24 H24 119.5
C23 C24 H24 119.5
C26 C25 C24 120.3(2)
C26 C25 H25 119.9
C24 C25 H25 119.9
C25 C26 C27 119.5(3)
C25 C26 H26 120.3
C27 C26 H26 120.3
C26 C27 C28 120.6(3)
C26 C27 H27 119.7
C28 C27 H27 119.7
C27 C28 C23 120.9(2)
C27 C28 H28 119.6
C23 C28 H28 119.6
C15 N1 C8 132.2(2)
C15 N1 C11 122.1(2)
C8 N1 C11 105.7(2)
C11 N2 C7 104.8(2)

loop_
_geom_bond_atom_site_label_1
_geom_bond_atom_site_label_2
_geom_bond_distance
C1 C2 1.385(4)
C1 C6 1.386(3)
C1 H1 0.9300
C2 C3 1.407(3)
C2 H2 0.9300
C3 C4 1.364(3)
C3 C16 1.483(3)
C4 C5 1.418(3)
C4 H4 0.9300
C5 C6 1.411(3)
C5 C10 1.456(3)
C6 C7 1.408(3)
C7 N2 1.386(3)
C7 C8 1.390(3)
C8 N1 1.383(3)
C8 C9 1.425(3)
C9 C10 1.376(3)
C9 C23 1.491(3)
C10 C17 1.490(3)
C11 N2 1.312(3)
C11 C12 1.396(4)
C11 N1 1.420(3)
C12 C13 1.353(4)
C12 H12 0.9300
C13 C14 1.393(4)
C13 H13 0.9300
C14 C15 1.369(3)
C14 H14 0.9300
C15 N1 1.361(3)
C15 H15 0.9300
C16 H16A 0.9600
C16 H16B 0.9600
C16 H16C 0.9600
C17 C18 1.376(3)
C17 C22 1.380(3)
C18 C19 1.378(3)
C18 H18 0.9300
C19 C20 1.362(4)
C19 H19 0.9300
C20 C21 1.357(4)
C20 H20 0.9300
C21 C22 1.378(3)
C21 H21 0.9300
C22 H22 0.9300
C23 C28 1.377(3)
C23 C24 1.383(3)
C24 C25 1.376(3)
C24 H24 0.9300
C25 C26 1.358(4)
C25 H25 0.9300
C26 C27 1.369(4)
C26 H26 0.9300
C27 C28 1.370(3)
C27 H27 0.9300
C28 H28 0.9300

loop_
_geom_torsion_atom_site_label_1
_geom_torsion_atom_site_label_2
_geom_torsion_atom_site_label_3
_geom_torsion_atom_site_label_4
_geom_torsion
C6 C1 C2 C3 0.5(4)
C1 C2 C3 C4 -1.5(4)
C1 C2 C3 C16 179.4(2)
C2 C3 C4 C5 1.1(4)
C16 C3 C4 C5 -179.9(2)
C3 C4 C5 C6 0.5(3)
C3 C4 C5 C10 -178.2(2)
C2 C1 C6 C7 179.4(2)
C2 C1 C6 C5 1.1(4)
C4 C5 C6 C1 -1.6(3)
C10 C5 C6 C1 177.1(2)
C4 C5 C6 C7 -179.9(2)
C10 C5 C6 C7 -1.2(3)
C1 C6 C7 N2 2.7(4)
C5 C6 C7 N2 -179.0(2)
C1 C6 C7 C8 -176.4(2)
C5 C6 C7 C8 1.8(3)
N2 C7 C8 N1 -0.1(3)
C6 C7 C8 N1 179.2(2)
N2 C7 C8 C9 179.9(2)
C6 C7 C8 C9 -0.9(3)
N1 C8 C9 C10 179.2(2)
C7 C8 C9 C10 -0.7(3)
N1 C8 C9 C23 -1.2(4)
C7 C8 C9 C23 178.9(2)
C8 C9 C10 C5 1.3(3)
C23 C9 C10 C5 -178.35(19)
C8 C9 C10 C17 178.49(19)
C23 C9 C10 C17 -1.2(3)
C6 C5 C10 C9 -0.3(3)
C4 C5 C10 C9 178.3(2)
C6 C5 C10 C17 -177.53(19)
C4 C5 C10 C17 1.1(3)
N2 C11 C12 C13 -178.1(3)
N1 C11 C12 C13 -0.3(4)
C11 C12 C13 C14 -0.9(4)
C12 C13 C14 C15 1.4(4)
C13 C14 C15 N1 -0.7(4)
C9 C10 C17 C18 100.6(3)
C5 C10 C17 C18 -82.1(3)
C9 C10 C17 C22 -80.4(3)
C5 C10 C17 C22 96.9(3)
C22 C17 C18 C19 0.3(4)
C10 C17 C18 C19 179.4(2)
C17 C18 C19 C20 0.0(4)
C18 C19 C20 C21 -0.1(4)
C19 C20 C21 C22 -0.2(4)
C20 C21 C22 C17 0.6(4)
C18 C17 C22 C21 -0.6(4)
C10 C17 C22 C21 -179.7(2)
C10 C9 C23 C28 -79.4(3)
C8 C9 C23 C28 100.9(3)
C10 C9 C23 C24 97.5(3)
C8 C9 C23 C24 -82.2(3)
C28 C23 C24 C25 1.4(4)
C9 C23 C24 C25 -175.7(2)
C23 C24 C25 C26 -0.7(4)
C24 C25 C26 C27 -0.1(4)
C25 C26 C27 C28 0.3(5)
C26 C27 C28 C23 0.5(5)
C24 C23 C28 C27 -1.3(4)
C9 C23 C28 C27 175.8(3)
C14 C15 N1 C8 178.3(2)
C14 C15 N1 C11 -0.5(3)
C7 C8 N1 C15 -179.0(2)
C9 C8 N1 C15 1.0(4)
C7 C8 N1 C11 0.0(2)
C9 C8 N1 C11 -180.0(2)
N2 C11 N1 C15 179.3(2)
C12 C11 N1 C15 1.0(3)
N2 C11 N1 C8 0.1(3)
C12 C11 N1 C8 -178.1(2)
C12 C11 N2 C7 177.8(3)
N1 C11 N2 C7 -0.2(3)
C8 C7 N2 C11 0.2(3)
C6 C7 N2 C11 -179.1(2)
